data_1555403
loop_
_publ_author_name
'Arunprasath, Dhanarajan'
'Muthupandi, Pandi'
'Sekar, Govindasamy'

_publ_section_title
;
 Palladium-Catalyzed Intermolecular Carbene Insertion Prior to
 Intramolecular Heck Cyclization: Synthesis of
 2-Arylidene-3-aryl-1-indanones.
;
_journal_issue 21
_journal_name_full 'Organic letters'
_journal_page_first 5448
_journal_page_last 5451
_journal_paper_doi 10.1021/acs.orglett.5b02803
_journal_volume 17
_journal_year 2015
_chemical_formula_moiety 'C22 H15 Br O '
_chemical_formula_sum 'C22 H15 Br O'
_chemical_formula_weight 375.25
_space_group_crystal_system monoclinic
_space_group_IT_number 14
_space_group_name_Hall '-P 2ybc'
_space_group_name_H-M_alt 'P 1 21/c 1'
_atom_sites_solution_hydrogens geom
_audit_creation_method SHELXL-2014/7
_audit_update_record
;
2015-08-25 # Formatted by publCIF

;
_cell_angle_alpha 90
_cell_angle_beta 92.180(7)
_cell_angle_gamma 90
_cell_formula_units_Z 4
_cell_length_a 6.2530(12)
_cell_length_b 15.418(3)
_cell_length_c 17.593(4)
_cell_measurement_reflns_used 3071
_cell_measurement_temperature 296(2)
_cell_measurement_theta_max 21.82
_cell_measurement_theta_min 2.32
_cell_volume 1694.9(6)
_computing_cell_refinement 'Bruker SAINT'
_computing_data_collection 'Bruker APEX2'
_computing_data_reduction 'Bruker SAINT'
_computing_molecular_graphics 'Bruker SHELXTL'
_computing_publication_material 'Bruker SHELXTL'
_computing_structure_refinement 'SHELXL-2014/7 (Sheldrick, 2014)'
_computing_structure_solution 'SHELXS-97 (Sheldrick 2008)'
_diffrn_ambient_temperature 296(2)
_diffrn_measured_fraction_theta_full 0.950
_diffrn_measured_fraction_theta_max 0.950
_diffrn_measurement_device_type 'Bruker APEX-II CCD'
_diffrn_measurement_method '\f and \w scans'
_diffrn_radiation_type MoK\a
_diffrn_radiation_wavelength 0.71073
_diffrn_reflns_av_R_equivalents 0.0293
_diffrn_reflns_av_unetI/netI 0.0339
_diffrn_reflns_Laue_measured_fraction_full 0.950
_diffrn_reflns_Laue_measured_fraction_max 0.950
_diffrn_reflns_limit_h_max 6
_diffrn_reflns_limit_h_min -6
_diffrn_reflns_limit_k_max 17
_diffrn_reflns_limit_k_min -18
_diffrn_reflns_limit_l_max 20
_diffrn_reflns_limit_l_min -20
_diffrn_reflns_number 11291
_diffrn_reflns_point_group_measured_fraction_full 0.950
_diffrn_reflns_point_group_measured_fraction_max 0.950
_diffrn_reflns_theta_full 24.990
_diffrn_reflns_theta_max 24.990
_diffrn_reflns_theta_min 1.757
_exptl_absorpt_coefficient_mu 2.430
_exptl_absorpt_correction_T_max 0.793
_exptl_absorpt_correction_T_min 0.582
_exptl_absorpt_correction_type multi-scan
_exptl_absorpt_process_details 'SADABS V2014/5(Bruker AXS.Inc)'
_exptl_crystal_colour colourless
_exptl_crystal_density_diffrn 1.471
_exptl_crystal_description Rectangular
_exptl_crystal_F_000 760
_exptl_crystal_size_max 0.250
_exptl_crystal_size_mid 0.220
_exptl_crystal_size_min 0.100
_refine_diff_density_max 0.170
_refine_diff_density_min -0.262
_refine_diff_density_rms 0.044
_refine_ls_extinction_method none
_refine_ls_goodness_of_fit_ref 1.007
_refine_ls_hydrogen_treatment constr
_refine_ls_matrix_type full
_refine_ls_number_parameters 217
_refine_ls_number_reflns 2836
_refine_ls_number_restraints 0
_refine_ls_restrained_S_all 1.007
_refine_ls_R_factor_all 0.0538
_refine_ls_R_factor_gt 0.0307
_refine_ls_shift/su_max 0.000
_refine_ls_shift/su_mean 0.000
_refine_ls_structure_factor_coef Fsqd
_refine_ls_weighting_details 'w=1/[\s^2^(Fo^2^)+(0.0239P)^2^+0.6610P] where P=(Fo^2^+2Fc^2^)/3'
_refine_ls_weighting_scheme calc
_refine_ls_wR_factor_gt 0.0585
_refine_ls_wR_factor_ref 0.0650
_reflns_Friedel_coverage 0.000
_reflns_number_gt 2078
_reflns_number_total 2836
_reflns_threshold_expression 'I > 2\s(I)'
_cod_data_source_file ol5b02803_si_002.cif
_cod_data_source_block 53
_cod_original_sg_symbol_H-M 'P 21/c'
_cod_database_code 1555403
_publcif_datablock.id {b31172fd-1be8-43a7-9a4f-576268133e87}

_shelx_shelxl_version_number 2014/7
_shelx_space_group_comment
; 
The symmetry employed for this shelxl refinement is uniquely defined 
by the following loop, which should always be used as a source of 
symmetry information in preference to the above space-group names. 
They are only intended as comments. 
;
_shelx_estimated_absorpt_t_min 0.582
_shelx_estimated_absorpt_t_max 0.793
_publcif_info_exptl_table_max_cols 4
_publcif_info_exptl_table_use_headnotes n

loop_
_space_group_symop_operation_xyz
'x, y, z'
'-x, y+1/2, -z+1/2'
'-x, -y, -z'
'x, -y-1/2, z-1/2'

loop_
_atom_site_label
_atom_site_type_symbol
_atom_site_fract_x
_atom_site_fract_y
_atom_site_fract_z
_atom_site_U_iso_or_equiv
_atom_site_adp_type
_atom_site_occupancy
_atom_site_site_symmetry_order
_atom_site_calc_flag
_atom_site_refinement_flags_posn
_atom_site_refinement_flags_adp
Br1 Br 0.43307(5) 0.38539(2) 0.07090(2) 0.05977(13) Uani 1 1 d . .
C1 C 0.8594(4) 0.34768(15) 0.29083(12) 0.0335(6) Uani 1 1 d . .
C2 C 0.9336(4) 0.32027(16) 0.22144(13) 0.0436(7) Uani 1 1 d . .
H2 H 1.0675 0.2945 0.2185 0.052 Uiso 1 1 calc R U
C3 C 0.8041(5) 0.33208(17) 0.15682(13) 0.0472(7) Uani 1 1 d . .
H3 H 0.8512 0.3140 0.1099 0.057 Uiso 1 1 calc R U
C4 C 0.6057(4) 0.37042(16) 0.16140(13) 0.0424(7) Uani 1 1 d . .
C5 C 0.5295(4) 0.39830(16) 0.22944(13) 0.0418(6) Uani 1 1 d . .
H5 H 0.3958 0.4243 0.2322 0.050 Uiso 1 1 calc R U
C6 C 0.6609(4) 0.38589(15) 0.29379(12) 0.0346(6) Uani 1 1 d . .
C7 C 0.6180(4) 0.40890(15) 0.37319(13) 0.0380(6) Uani 1 1 d . .
C8 C 0.8093(4) 0.38372(15) 0.42018(12) 0.0348(6) Uani 1 1 d . .
C9 C 0.9695(4) 0.33975(15) 0.36955(12) 0.0338(6) Uani 1 1 d . .
H9 H 1.1032 0.3730 0.3708 0.041 Uiso 1 1 calc R U
C10 C 0.8188(4) 0.40373(15) 0.49462(13) 0.0392(6) Uani 1 1 d . .
H10 H 0.6970 0.4315 0.5111 0.047 Uiso 1 1 calc R U
C11 C 0.9825(4) 0.39034(16) 0.55424(12) 0.0378(6) Uani 1 1 d . .
C12 C 0.9346(5) 0.41516(17) 0.62801(13) 0.0483(7) Uani 1 1 d . .
H12 H 0.8004 0.4381 0.6370 0.058 Uiso 1 1 calc R U
C13 C 1.0816(5) 0.40643(19) 0.68747(15) 0.0587(8) Uani 1 1 d . .
H13 H 1.0469 0.4238 0.7361 0.070 Uiso 1 1 calc R U
C14 C 1.2801(5) 0.37207(19) 0.67516(14) 0.0562(8) Uani 1 1 d . .
H14 H 1.3792 0.3655 0.7155 0.067 Uiso 1 1 calc R U
C15 C 1.3318(5) 0.34733(18) 0.60293(15) 0.0512(7) Uani 1 1 d . .
H15 H 1.4665 0.3245 0.5945 0.061 Uiso 1 1 calc R U
C16 C 1.1843(4) 0.35627(17) 0.54295(14) 0.0469(7) Uani 1 1 d . .
H16 H 1.2207 0.3393 0.4944 0.056 Uiso 1 1 calc R U
C17 C 1.0179(4) 0.24540(15) 0.38731(11) 0.0338(6) Uani 1 1 d . .
C18 C 0.8631(4) 0.19129(17) 0.41492(14) 0.0474(7) Uani 1 1 d . .
H18 H 0.7296 0.2136 0.4259 0.057 Uiso 1 1 calc R U
C19 C 0.9052(5) 0.10430(19) 0.42633(16) 0.0596(8) Uani 1 1 d . .
H19 H 0.7999 0.0685 0.4453 0.071 Uiso 1 1 calc R U
C20 C 1.1001(5) 0.07015(18) 0.41006(14) 0.0545(8) Uani 1 1 d . .
H20 H 1.1261 0.0112 0.4169 0.065 Uiso 1 1 calc R U
C21 C 1.2563(5) 0.12292(19) 0.38370(14) 0.0517(8) Uani 1 1 d . .
H21 H 1.3899 0.1002 0.3735 0.062 Uiso 1 1 calc R U
C22 C 1.2155(4) 0.21022(18) 0.37219(13) 0.0432(7) Uani 1 1 d . .
H22 H 1.3223 0.2458 0.3540 0.052 Uiso 1 1 calc R U
O1 O 0.4534(3) 0.44164(12) 0.39514(9) 0.0502(5) Uani 1 1 d . .

loop_
_atom_site_aniso_label
_atom_site_aniso_U_11
_atom_site_aniso_U_22
_atom_site_aniso_U_33
_atom_site_aniso_U_23
_atom_site_aniso_U_13
_atom_site_aniso_U_12
Br1 0.0712(2) 0.0625(2) 0.04417(16) 0.00614(14) -0.01680(13) 0.00255(17)
C1 0.0363(17) 0.0288(13) 0.0352(13) 0.0035(11) 0.0007(10) 0.0009(12)
C2 0.0451(18) 0.0423(17) 0.0436(15) 0.0018(12) 0.0038(12) 0.0093(13)
C3 0.063(2) 0.0445(18) 0.0340(14) -0.0006(12) 0.0023(12) 0.0065(14)
C4 0.0520(19) 0.0369(17) 0.0377(14) 0.0057(11) -0.0077(11) -0.0022(13)
C5 0.0423(17) 0.0366(15) 0.0463(15) 0.0045(12) -0.0008(12) 0.0037(12)
C6 0.0374(16) 0.0293(13) 0.0371(13) 0.0019(11) -0.0002(10) -0.0001(12)
C7 0.0379(18) 0.0333(15) 0.0428(14) 0.0010(11) 0.0038(12) -0.0005(12)
C8 0.0352(15) 0.0309(14) 0.0383(13) 0.0010(11) 0.0021(10) -0.0005(12)
C9 0.0306(15) 0.0330(14) 0.0376(13) 0.0000(11) -0.0004(10) -0.0027(11)
C10 0.0421(17) 0.0334(15) 0.0422(14) -0.0001(11) 0.0037(11) 0.0001(12)
C11 0.0468(18) 0.0296(14) 0.0368(13) 0.0001(11) 0.0002(11) -0.0032(12)
C12 0.061(2) 0.0457(17) 0.0386(14) -0.0017(12) 0.0026(13) 0.0020(14)
C13 0.078(2) 0.060(2) 0.0385(15) -0.0027(13) -0.0006(14) -0.0006(17)
C14 0.066(2) 0.061(2) 0.0406(15) 0.0095(14) -0.0145(13) -0.0089(17)
C15 0.0457(19) 0.0517(18) 0.0560(17) 0.0013(14) -0.0030(13) -0.0051(14)
C16 0.049(2) 0.0527(18) 0.0390(14) -0.0053(12) -0.0028(12) -0.0045(14)
C17 0.0371(17) 0.0341(15) 0.0296(12) -0.0007(11) -0.0063(10) 0.0005(12)
C18 0.0466(19) 0.0387(17) 0.0568(16) 0.0064(13) 0.0024(13) 0.0032(14)
C19 0.073(2) 0.0411(19) 0.0644(18) 0.0125(15) 0.0029(15) -0.0035(17)
C20 0.084(3) 0.0340(17) 0.0446(16) 0.0016(13) -0.0111(15) 0.0162(17)
C21 0.057(2) 0.056(2) 0.0417(14) -0.0037(14) -0.0085(13) 0.0252(17)
C22 0.0403(18) 0.0506(18) 0.0383(14) 0.0003(12) -0.0036(11) 0.0041(13)
O1 0.0389(12) 0.0608(13) 0.0513(11) -0.0018(9) 0.0053(8) 0.0104(10)

loop_
_atom_type_symbol
_atom_type_description
_atom_type_scat_dispersion_real
_atom_type_scat_dispersion_imag
_atom_type_scat_source
C C 0.0033 0.0016 'International Tables Vol C Tables 4.2.6.8 and 6.1.1.4'
H H 0.0000 0.0000 'International Tables Vol C Tables 4.2.6.8 and 6.1.1.4'
O O 0.0106 0.0060 'International Tables Vol C Tables 4.2.6.8 and 6.1.1.4'
Br Br -0.2901 2.4595 'International Tables Vol C Tables 4.2.6.8 and 6.1.1.4'

loop_
_geom_angle_atom_site_label_1
_geom_angle_atom_site_label_2
_geom_angle_atom_site_label_3
_geom_angle
C6 C1 C2 119.7(2)
C6 C1 C9 112.06(19)
C2 C1 C9 128.2(2)
C3 C2 C1 118.6(2)
C3 C2 H2 120.7
C1 C2 H2 120.7
C4 C3 C2 120.5(2)
C4 C3 H3 119.7
C2 C3 H3 119.7
C5 C4 C3 121.8(2)
C5 C4 Br1 119.1(2)
C3 C4 Br1 119.07(18)
C4 C5 C6 117.0(2)
C4 C5 H5 121.5
C6 C5 H5 121.5
C1 C6 C5 122.4(2)
C1 C6 C7 109.6(2)
C5 C6 C7 128.0(2)
O1 C7 C6 125.7(2)
O1 C7 C8 127.2(2)
C6 C7 C8 107.1(2)
C10 C8 C7 119.2(2)
C10 C8 C9 131.7(2)
C7 C8 C9 108.98(19)
C17 C9 C8 115.90(19)
C17 C9 C1 110.07(18)
C8 C9 C1 102.18(19)
C17 C9 H9 109.5
C8 C9 H9 109.5
C1 C9 H9 109.5
C8 C10 C11 132.4(2)
C8 C10 H10 113.8
C11 C10 H10 113.8
C16 C11 C12 117.7(2)
C16 C11 C10 124.8(2)
C12 C11 C10 117.5(2)
C13 C12 C11 121.3(3)
C13 C12 H12 119.3
C11 C12 H12 119.3
C12 C13 C14 120.0(3)
C12 C13 H13 120.0
C14 C13 H13 120.0
C13 C14 C15 119.8(3)
C13 C14 H14 120.1
C15 C14 H14 120.1
C14 C15 C16 120.3(3)
C14 C15 H15 119.9
C16 C15 H15 119.9
C15 C16 C11 120.8(2)
C15 C16 H16 119.6
C11 C16 H16 119.6
C18 C17 C22 118.3(2)
C18 C17 C9 121.0(2)
C22 C17 C9 120.6(2)
C19 C18 C17 120.4(3)
C19 C18 H18 119.8
C17 C18 H18 119.8
C20 C19 C18 120.7(3)
C20 C19 H19 119.7
C18 C19 H19 119.7
C21 C20 C19 119.7(3)
C21 C20 H20 120.1
C19 C20 H20 120.1
C20 C21 C22 119.9(3)
C20 C21 H21 120.0
C22 C21 H21 120.0
C21 C22 C17 120.9(3)
C21 C22 H22 119.5
C17 C22 H22 119.5

loop_
_geom_bond_atom_site_label_1
_geom_bond_atom_site_label_2
_geom_bond_distance
Br1 C4 1.903(2)
C1 C6 1.376(3)
C1 C2 1.388(3)
C1 C9 1.528(3)
C2 C3 1.382(3)
C2 H2 0.9300
C3 C4 1.379(4)
C3 H3 0.9300
C4 C5 1.374(3)
C5 C6 1.387(3)
C5 H5 0.9300
C6 C7 1.476(3)
C7 O1 1.222(3)
C7 C8 1.480(3)
C8 C10 1.345(3)
C8 C9 1.524(3)
C9 C17 1.516(3)
C9 H9 0.9800
C10 C11 1.452(3)
C10 H10 0.9300
C11 C16 1.388(4)
C11 C12 1.397(3)
C12 C13 1.373(4)
C12 H12 0.9300
C13 C14 1.374(4)
C13 H13 0.9300
C14 C15 1.377(4)
C14 H14 0.9300
C15 C16 1.382(3)
C15 H15 0.9300
C16 H16 0.9300
C17 C18 1.380(3)
C17 C22 1.384(3)
C18 C19 1.380(4)
C18 H18 0.9300
C19 C20 1.368(4)
C19 H19 0.9300
C20 C21 1.366(4)
C20 H20 0.9300
C21 C22 1.383(4)
C21 H21 0.9300
C22 H22 0.9300

loop_
_geom_torsion_atom_site_label_1
_geom_torsion_atom_site_label_2
_geom_torsion_atom_site_label_3
_geom_torsion_atom_site_label_4
_geom_torsion
C6 C1 C2 C3 -0.2(4)
C9 C1 C2 C3 178.3(2)
C1 C2 C3 C4 0.1(4)
C2 C3 C4 C5 0.1(4)
C2 C3 C4 Br1 180.0(2)
C3 C4 C5 C6 -0.2(4)
Br1 C4 C5 C6 179.92(18)
C2 C1 C6 C5 0.1(4)
C9 C1 C6 C5 -178.7(2)
C2 C1 C6 C7 179.8(2)
C9 C1 C6 C7 1.0(3)
C4 C5 C6 C1 0.1(4)
C4 C5 C6 C7 -179.5(2)
C1 C6 C7 O1 -177.9(2)
C5 C6 C7 O1 1.8(4)
C1 C6 C7 C8 1.3(3)
C5 C6 C7 C8 -179.0(2)
O1 C7 C8 C10 -5.8(4)
C6 C7 C8 C10 175.0(2)
O1 C7 C8 C9 176.1(2)
C6 C7 C8 C9 -3.1(3)
C10 C8 C9 C17 66.1(3)
C7 C8 C9 C17 -116.2(2)
C10 C8 C9 C1 -174.3(2)
C7 C8 C9 C1 3.5(2)
C6 C1 C9 C17 120.9(2)
C2 C1 C9 C17 -57.7(3)
C6 C1 C9 C8 -2.8(3)
C2 C1 C9 C8 178.6(2)
C7 C8 C10 C11 -178.2(2)
C9 C8 C10 C11 -0.7(5)
C8 C10 C11 C16 5.0(4)
C8 C10 C11 C12 -176.3(3)
C16 C11 C12 C13 0.1(4)
C10 C11 C12 C13 -178.7(2)
C11 C12 C13 C14 -0.5(4)
C12 C13 C14 C15 0.7(4)
C13 C14 C15 C16 -0.5(4)
C14 C15 C16 C11 0.1(4)
C12 C11 C16 C15 0.1(4)
C10 C11 C16 C15 178.7(2)
C8 C9 C17 C18 32.9(3)
C1 C9 C17 C18 -82.3(3)
C8 C9 C17 C22 -150.7(2)
C1 C9 C17 C22 94.0(3)
C22 C17 C18 C19 -0.6(4)
C9 C17 C18 C19 175.9(2)
C17 C18 C19 C20 -0.4(4)
C18 C19 C20 C21 1.3(4)
C19 C20 C21 C22 -1.2(4)
C20 C21 C22 C17 0.3(4)
C18 C17 C22 C21 0.6(3)
C9 C17 C22 C21 -175.8(2)

loop_
_publcif_info_tables.block_id
_publcif_info_tables.reference_item
{b31172fd-1be8-43a7-9a4f-576268133e87} '_publcif_info_datablock.publ_exptl'

loop_
_publcif_info_cif.paper_type
CE

loop_
_publcif_info_datablock.id
_publcif_info_datablock.publ_exptl
_publcif_info_datablock.publ_geom
_publcif_info_datablock.structure
{b31172fd-1be8-43a7-9a4f-576268133e87} y y y

loop_
_publcif_info_exptl_table_extra_item
sin_theta_over_lambda_max
